data_7021713
loop_
_publ_author_name
'Beckmann, Jens'
'Bolsinger, Jens'
'Duthie, Andrew'
'Finke, Pamela'

_publ_section_title
;
 Diarylhalotelluronium(iv) cations [(8-Me2NC10H6)2TeX](+) (X = Cl, Br, I)
 stabilized by intramolecularly coordinating N-donor substituents.
;
_journal_issue 34
_journal_name_full 'Dalton transactions (Cambridge, England : 2003)'
_journal_page_first 12193
_journal_page_last 12202
_journal_paper_doi 10.1039/c3dt51011e
_journal_volume 42
_journal_year 2013
_chemical_formula_sum 'C24 H22 Br6 N2 Te'
_chemical_formula_weight 945.50
_chemical_name_systematic
;
 ?
;
_space_group_IT_number 2
_symmetry_cell_setting triclinic
_symmetry_space_group_name_Hall '-P 1'
_symmetry_space_group_name_H-M 'P -1'
_atom_sites_solution_hydrogens geom
_atom_sites_solution_primary direct
_atom_sites_solution_secondary difmap
_audit_creation_method SHELXL-97
_cell_angle_alpha 89.947(10)
_cell_angle_beta 108.386(10)
_cell_angle_gamma 110.917(10)
_cell_formula_units_Z 2
_cell_length_a 9.2192(12)
_cell_length_b 12.0020(16)
_cell_length_c 14.3375(18)
_cell_measurement_temperature 150
_cell_volume 1395.0(3)
_computing_structure_refinement 'SHELXL-97 (Sheldrick, 1997)'
_diffrn_ambient_temperature 150
_diffrn_measured_fraction_theta_full 0.980
_diffrn_measured_fraction_theta_max 0.980
_diffrn_radiation_monochromator graphite
_diffrn_radiation_source 'fine-focus sealed tube'
_diffrn_radiation_type MoK\a
_diffrn_radiation_wavelength 0.71073
_diffrn_reflns_av_R_equivalents 0.0903
_diffrn_reflns_av_sigmaI/netI 0.0949
_diffrn_reflns_limit_h_max 12
_diffrn_reflns_limit_h_min -12
_diffrn_reflns_limit_k_max 16
_diffrn_reflns_limit_k_min -16
_diffrn_reflns_limit_l_max 19
_diffrn_reflns_limit_l_min -19
_diffrn_reflns_number 14896
_diffrn_reflns_theta_full 29.20
_diffrn_reflns_theta_max 29.20
_diffrn_reflns_theta_min 1.83
_exptl_absorpt_coefficient_mu 9.676
_exptl_absorpt_correction_T_max 0.5200
_exptl_absorpt_correction_T_min 0.0730
_exptl_absorpt_correction_type refdelf
_exptl_absorpt_process_details 'Walker, N. & Stuart, D. (1983) Acta Cryst. A39, 158-166)'
_exptl_crystal_colour black
_exptl_crystal_density_diffrn 2.251
_exptl_crystal_density_method 'not measured'
_exptl_crystal_description block
_exptl_crystal_F_000 884
_exptl_crystal_size_max 0.39
_exptl_crystal_size_mid 0.14
_exptl_crystal_size_min 0.12
_refine_diff_density_max 0.885
_refine_diff_density_min -0.954
_refine_diff_density_rms 0.155
_refine_ls_extinction_method none
_refine_ls_goodness_of_fit_ref 0.964
_refine_ls_hydrogen_treatment constr
_refine_ls_matrix_type full
_refine_ls_number_parameters 298
_refine_ls_number_reflns 7426
_refine_ls_number_restraints 0
_refine_ls_restrained_S_all 0.964
_refine_ls_R_factor_all 0.0954
_refine_ls_R_factor_gt 0.0514
_refine_ls_shift/su_max 0.000
_refine_ls_shift/su_mean 0.000
_refine_ls_structure_factor_coef Fsqd
_refine_ls_weighting_details 'calc w=1/[\s^2^(Fo^2^)+(0.0434P)^2^+0.0000P] where P=(Fo^2^+2Fc^2^)/3'
_refine_ls_weighting_scheme calc
_refine_ls_wR_factor_gt 0.0930
_refine_ls_wR_factor_ref 0.1048
_reflns_number_gt 4811
_reflns_number_total 7426
_reflns_threshold_expression >2sigma(I)
_cod_data_source_file c3dt51011e.txt
_cod_data_source_block 9
_cod_original_sg_symbol_H-M P-1
_cod_database_code 7021713

loop_
_symmetry_equiv_pos_as_xyz
'x, y, z'
'-x, -y, -z'

loop_
_atom_site_label
_atom_site_type_symbol
_atom_site_fract_x
_atom_site_fract_y
_atom_site_fract_z
_atom_site_U_iso_or_equiv
_atom_site_adp_type
_atom_site_occupancy
_atom_site_symmetry_multiplicity
_atom_site_calc_flag
_atom_site_refinement_flags
C1 C 0.9402(9) -0.0032(6) 0.3543(6) 0.0457(16) Uani 1 1 d .
H1A H 0.8525 -0.0440 0.2938 0.069 Uiso 1 1 calc R
H1B H 0.9031 0.0414 0.3908 0.069 Uiso 1 1 calc R
H1C H 0.9719 -0.0610 0.3933 0.069 Uiso 1 1 calc R
C2 C 1.1317(10) 0.0128(7) 0.2681(5) 0.0492(18) Uani 1 1 d .
H2A H 1.0393 -0.0267 0.2093 0.074 Uiso 1 1 calc R
H2B H 1.1660 -0.0462 0.3040 0.074 Uiso 1 1 calc R
H2C H 1.2212 0.0673 0.2502 0.074 Uiso 1 1 calc R
C3 C 0.6682(8) 0.1847(8) 0.0062(5) 0.0529(19) Uani 1 1 d .
H3A H 0.5910 0.1456 0.0390 0.079 Uiso 1 1 calc R
H3B H 0.6205 0.1544 -0.0631 0.079 Uiso 1 1 calc R
H3C H 0.6940 0.2698 0.0140 0.079 Uiso 1 1 calc R
C4 C 0.7814(10) 0.0302(6) 0.0472(5) 0.0510(19) Uani 1 1 d .
H4A H 0.6998 -0.0045 0.0780 0.076 Uiso 1 1 calc R
H4B H 0.8795 0.0161 0.0821 0.076 Uiso 1 1 calc R
H4C H 0.7395 -0.0059 -0.0204 0.076 Uiso 1 1 calc R
C10 C 1.1483(8) 0.3241(5) 0.3912(4) 0.0325(13) Uani 1 1 d .
C11 C 1.1674(9) 0.4378(6) 0.4245(5) 0.0401(15) Uani 1 1 d .
H11 H 1.1071 0.4784 0.3846 0.048 Uiso 1 1 calc R
C12 C 1.2798(10) 0.4922(6) 0.5200(5) 0.0488(17) Uani 1 1 d .
H12 H 1.2918 0.5684 0.5432 0.059 Uiso 1 1 calc R
C13 C 1.3700(9) 0.4352(6) 0.5779(5) 0.0432(15) Uani 1 1 d .
H13 H 1.4432 0.4734 0.6403 0.052 Uiso 1 1 calc R
C14 C 1.3570(8) 0.3212(6) 0.5473(4) 0.0350(13) Uani 1 1 d .
C15 C 1.4526(8) 0.2583(6) 0.6018(4) 0.0367(13) Uani 1 1 d .
C16 C 1.4366(9) 0.1466(6) 0.5695(5) 0.0452(16) Uani 1 1 d .
H16 H 1.5055 0.1102 0.6071 0.054 Uiso 1 1 calc R
C17 C 1.3158(8) 0.0873(6) 0.4795(5) 0.0409(14) Uani 1 1 d .
H17 H 1.3013 0.0096 0.4582 0.049 Uiso 1 1 calc R
C18 C 1.2185(7) 0.1423(5) 0.4223(4) 0.0299(12) Uani 1 1 d .
C19 C 1.2381(7) 0.2606(5) 0.4521(4) 0.0296(12) Uani 1 1 d .
C20 C 1.1598(7) 0.2678(5) 0.1761(4) 0.0307(12) Uani 1 1 d .
C21 C 1.3244(8) 0.3078(6) 0.2345(4) 0.0362(13) Uani 1 1 d .
H21 H 1.3536 0.3154 0.3031 0.043 Uiso 1 1 calc R
C22 C 1.4467(8) 0.3366(6) 0.1912(5) 0.0399(14) Uani 1 1 d .
H22 H 1.5564 0.3575 0.2307 0.048 Uiso 1 1 calc R
C23 C 1.4061(8) 0.3344(6) 0.0915(5) 0.0414(15) Uani 1 1 d .
H23 H 1.4897 0.3583 0.0641 0.050 Uiso 1 1 calc R
C24 C 1.2394(8) 0.2965(5) 0.0277(4) 0.0362(13) Uani 1 1 d .
C25 C 1.1936(9) 0.2977(6) -0.0762(5) 0.0432(16) Uani 1 1 d .
C26 C 1.0319(9) 0.2660(6) -0.1343(5) 0.0441(16) Uani 1 1 d .
H26 H 1.0049 0.2727 -0.2017 0.053 Uiso 1 1 calc R
C27 C 0.9075(9) 0.2237(7) -0.0927(5) 0.0462(16) Uani 1 1 d .
H27 H 0.7980 0.2012 -0.1332 0.055 Uiso 1 1 calc R
C28 C 0.9426(8) 0.2146(6) 0.0056(4) 0.0369(13) Uani 1 1 d .
C29 C 1.1123(8) 0.2581(5) 0.0710(4) 0.0311(12) Uani 1 1 d .
N2 N 0.8204(7) 0.1608(5) 0.0500(4) 0.0387(12) Uani 1 1 d .
N1 N 1.0837(6) 0.0804(4) 0.3310(3) 0.0308(10) Uani 1 1 d .
Br1 Br 0.92053(9) 0.42143(6) 0.19363(5) 0.04797(18) Uani 1 1 d .
Br2 Br 0.70829(9) 0.17843(6) 0.40111(5) 0.04181(16) Uani 1 1 d .
Br3 Br 0.52784(9) 0.06084(7) 0.22770(5) 0.05233(19) Uani 1 1 d .
Br4 Br 0.89565(11) 0.27412(7) 0.57324(5) 0.0557(2) Uani 1 1 d .
Br5 Br 1.62137(9) 0.33703(7) 0.72508(5) 0.05023(19) Uani 1 1 d .
Br6 Br 1.35363(12) 0.33630(8) -0.13944(6) 0.0646(2) Uani 1 1 d .
Te1 Te 0.98135(5) 0.23321(3) 0.24858(3) 0.02899(10) Uani 1 1 d .

loop_
_atom_site_aniso_label
_atom_site_aniso_U_11
_atom_site_aniso_U_22
_atom_site_aniso_U_33
_atom_site_aniso_U_23
_atom_site_aniso_U_13
_atom_site_aniso_U_12
C1 0.041(4) 0.038(4) 0.058(4) 0.006(3) 0.021(3) 0.010(3)
C2 0.070(5) 0.050(4) 0.041(4) 0.008(3) 0.021(4) 0.035(4)
C3 0.027(4) 0.077(6) 0.046(4) 0.000(4) 0.005(3) 0.015(4)
C4 0.048(4) 0.041(4) 0.041(4) -0.001(3) 0.013(3) -0.008(3)
C10 0.040(3) 0.030(3) 0.027(3) -0.001(2) 0.011(3) 0.013(3)
C11 0.051(4) 0.030(3) 0.037(3) -0.001(2) 0.009(3) 0.018(3)
C12 0.066(5) 0.038(4) 0.035(3) -0.003(3) 0.010(3) 0.016(3)
C13 0.048(4) 0.046(4) 0.029(3) -0.002(3) 0.004(3) 0.019(3)
C14 0.037(3) 0.034(3) 0.033(3) 0.004(2) 0.013(3) 0.010(3)
C15 0.032(3) 0.043(4) 0.032(3) 0.007(3) 0.007(3) 0.014(3)
C16 0.044(4) 0.045(4) 0.047(4) 0.014(3) 0.011(3) 0.022(3)
C17 0.042(4) 0.031(3) 0.049(4) 0.006(3) 0.016(3) 0.013(3)
C18 0.029(3) 0.031(3) 0.028(3) 0.004(2) 0.010(2) 0.009(2)
C19 0.028(3) 0.034(3) 0.031(3) 0.004(2) 0.015(2) 0.013(2)
C20 0.027(3) 0.028(3) 0.035(3) 0.001(2) 0.013(2) 0.006(2)
C21 0.035(3) 0.039(3) 0.030(3) 0.003(2) 0.009(3) 0.011(3)
C22 0.029(3) 0.041(4) 0.045(4) 0.000(3) 0.008(3) 0.011(3)
C23 0.034(4) 0.035(3) 0.058(4) 0.000(3) 0.024(3) 0.009(3)
C24 0.044(4) 0.029(3) 0.037(3) 0.008(2) 0.020(3) 0.009(3)
C25 0.051(4) 0.036(3) 0.039(3) 0.004(3) 0.023(3) 0.005(3)
C26 0.057(5) 0.037(3) 0.031(3) 0.004(3) 0.013(3) 0.010(3)
C27 0.046(4) 0.050(4) 0.036(3) 0.010(3) 0.007(3) 0.016(3)
C28 0.039(4) 0.033(3) 0.034(3) 0.000(2) 0.006(3) 0.014(3)
C29 0.036(3) 0.024(3) 0.030(3) 0.004(2) 0.010(2) 0.008(2)
N2 0.034(3) 0.043(3) 0.030(3) 0.002(2) 0.007(2) 0.008(2)
N1 0.028(3) 0.028(2) 0.032(2) -0.0033(19) 0.011(2) 0.006(2)
Br1 0.0493(4) 0.0415(4) 0.0483(4) 0.0066(3) 0.0033(3) 0.0229(3)
Br2 0.0502(4) 0.0396(3) 0.0445(3) 0.0084(3) 0.0226(3) 0.0213(3)
Br3 0.0440(4) 0.0619(5) 0.0466(4) 0.0005(3) 0.0136(3) 0.0163(4)
Br4 0.0798(6) 0.0462(4) 0.0423(4) 0.0045(3) 0.0170(4) 0.0282(4)
Br5 0.0419(4) 0.0633(5) 0.0344(3) 0.0028(3) 0.0024(3) 0.0161(3)
Br6 0.0724(6) 0.0719(6) 0.0521(4) 0.0116(4) 0.0405(4) 0.0130(4)
Te1 0.0266(2) 0.02881(19) 0.02906(18) 0.00242(14) 0.00861(15) 0.00822(15)

loop_
_atom_type_symbol
_atom_type_description
_atom_type_scat_dispersion_real
_atom_type_scat_dispersion_imag
_atom_type_scat_source
C C 0.0033 0.0016 'International Tables Vol C Tables 4.2.6.8 and 6.1.1.4'
H H 0.0000 0.0000 'International Tables Vol C Tables 4.2.6.8 and 6.1.1.4'
N N 0.0061 0.0033 'International Tables Vol C Tables 4.2.6.8 and 6.1.1.4'
Br Br -0.2901 2.4595 'International Tables Vol C Tables 4.2.6.8 and 6.1.1.4'
Te Te -0.5308 1.6751 'International Tables Vol C Tables 4.2.6.8 and 6.1.1.4'

loop_
_geom_angle_atom_site_label_1
_geom_angle_atom_site_label_2
_geom_angle_atom_site_label_3
_geom_angle
C11 C10 C19 120.9(5)
C11 C10 Te1 122.4(5)
C19 C10 Te1 116.7(4)
C10 C11 C12 119.2(6)
C13 C12 C11 121.0(6)
C12 C13 C14 122.1(6)
C13 C14 C15 125.3(6)
C13 C14 C19 118.5(6)
C15 C14 C19 116.2(5)
C16 C15 C14 123.7(6)
C16 C15 Br5 117.8(5)
C14 C15 Br5 118.4(5)
C15 C16 C17 119.2(6)
C18 C17 C16 120.5(6)
C17 C18 C19 121.3(5)
C17 C18 N1 122.1(5)
C19 C18 N1 116.5(5)
C18 C19 C10 122.9(5)
C18 C19 C14 118.9(5)
C10 C19 C14 118.2(5)
C21 C20 C29 120.8(5)
C21 C20 Te1 117.9(4)
C29 C20 Te1 121.1(4)
C20 C21 C22 120.4(6)
C23 C22 C21 120.1(6)
C22 C23 C24 121.9(6)
C25 C24 C23 123.1(6)
C25 C24 C29 118.6(6)
C23 C24 C29 118.3(5)
C26 C25 C24 121.2(6)
C26 C25 Br6 118.0(5)
C24 C25 Br6 120.8(5)
C25 C26 C27 120.2(6)
C28 C27 C26 121.5(7)
C27 C28 N2 123.6(6)
C27 C28 C29 120.0(6)
N2 C28 C29 116.4(5)
C20 C29 C24 118.2(5)
C20 C29 C28 123.6(5)
C24 C29 C28 118.2(5)
C28 N2 C4 110.5(5)
C28 N2 C3 113.8(6)
C4 N2 C3 110.3(6)
C18 N1 C2 112.4(5)
C18 N1 C1 110.1(5)
C2 N1 C1 109.2(5)
C18 N1 Te1 107.1(3)
C2 N1 Te1 114.3(4)
C1 N1 Te1 103.3(4)
Br4 Br2 Br3 173.59(4)
C20 Te1 C10 97.1(2)
C20 Te1 N1 87.88(19)
C10 Te1 N1 75.56(19)
C20 Te1 Br1 91.93(16)
C10 Te1 Br1 92.96(16)
N1 Te1 Br1 168.40(11)

loop_
_geom_bond_atom_site_label_1
_geom_bond_atom_site_label_2
_geom_bond_distance
C1 N1 1.482(8)
C2 N1 1.475(7)
C3 N2 1.476(9)
C4 N2 1.475(9)
C10 C11 1.378(8)
C10 C19 1.422(8)
C10 Te1 2.135(6)
C11 C12 1.413(9)
C12 C13 1.349(10)
C13 C14 1.389(9)
C14 C15 1.413(9)
C14 C19 1.444(8)
C15 C16 1.361(9)
C15 Br5 1.912(6)
C16 C17 1.393(10)
C17 C18 1.369(9)
C18 C19 1.413(8)
C18 N1 1.458(7)
C20 C21 1.383(9)
C20 C29 1.421(8)
C20 Te1 2.133(5)
C21 C22 1.392(9)
C22 C23 1.356(9)
C23 C24 1.421(10)
C24 C25 1.417(9)
C24 C29 1.429(8)
C25 C26 1.369(10)
C25 Br6 1.888(6)
C26 C27 1.395(10)
C27 C28 1.357(9)
C28 N2 1.422(8)
C28 C29 1.446(9)
N1 Te1 2.486(5)
Br1 Te1 2.5808(8)
Br2 Br4 2.5086(11)
Br2 Br3 2.5811(11)
